data_7014792
loop_
_publ_author_name
'Aleksanyan, D. V.'
'Kozlov, V. A.'
'Nelyubina, Y. V.'
'Lyssenko, K. A.'
'Puntus, L. N.'
'Gutsul, E. I.'
'Shepel, N. E.'
'Vasil'ev, A. A.'
'Petrovskii, P. V.'
'Odinets, I. L.'

_publ_section_title
;
 Synthesis, catalytic activity, and photophysical properties of
 5,6-membered Pd and Pt SCS'-pincer complexes based on
 thiophosphorylated 3-amino(hydroxy)benzoic acid thioanilides.
;
_journal_issue 7
_journal_name_full 'Dalton transactions (Cambridge, England : 2003)'
_journal_page_first 1535
_journal_page_last 1546
_journal_paper_doi 10.1039/c0dt01154a
_journal_volume 40
_journal_year 2011
_chemical_formula_moiety 'C25 H19 Cl N O P Pd S2, C2 H6 O S'
_chemical_formula_sum 'C27 H25 Cl N O2 P Pd S3'
_chemical_formula_weight 664.48
_chemical_name_systematic
;
?
;
_space_group_IT_number 4
_symmetry_cell_setting monoclinic
_symmetry_space_group_name_Hall 'P 2yb'
_symmetry_space_group_name_H-M 'P 1 21 1'
_atom_sites_solution_hydrogens mixed
_atom_sites_solution_primary direct
_atom_sites_solution_secondary difmap
_audit_creation_method SHELXL-97
_cell_angle_alpha 90.00
_cell_angle_beta 107.1200(10)
_cell_angle_gamma 90.00
_cell_formula_units_Z 4
_cell_length_a 13.7874(10)
_cell_length_b 9.6210(7)
_cell_length_c 21.4447(15)
_cell_measurement_reflns_used 2245
_cell_measurement_temperature 100(2)
_cell_measurement_theta_max 30
_cell_measurement_theta_min 3
_cell_volume 2718.6(3)
_computing_cell_refinement 'APEX2 (Bruker, 2005)'
_computing_data_collection 'APEX2 (Bruker, 2005)'
_computing_data_reduction 'APEX2 (Bruker, 2005)'
_computing_molecular_graphics 'SHELXTL ver. 5.1 (Sheldrick, 1998b)'
_computing_publication_material 'SHELXTL ver. 5.1 (Sheldrick, 1998b)'
_computing_structure_refinement 'SHELXTL ver. 5.1 (Sheldrick, 1998b)'
_computing_structure_solution 'SHELXTL ver. 5.1 (Sheldrick, 1998b)'
_diffrn_ambient_temperature 100(2)
_diffrn_measured_fraction_theta_full 1.000
_diffrn_measured_fraction_theta_max 1.000
_diffrn_measurement_device_type 'Bruker SMART APEX2 CCD area detector'
_diffrn_measurement_method 'phi and omega scans'
_diffrn_radiation_monochromator graphite
_diffrn_radiation_source 'fine-focus sealed tube'
_diffrn_radiation_type MoK\a
_diffrn_radiation_wavelength 0.71073
_diffrn_reflns_av_R_equivalents 0.0272
_diffrn_reflns_av_sigmaI/netI 0.0522
_diffrn_reflns_limit_h_max 18
_diffrn_reflns_limit_h_min -18
_diffrn_reflns_limit_k_max 13
_diffrn_reflns_limit_k_min -13
_diffrn_reflns_limit_l_max 29
_diffrn_reflns_limit_l_min -28
_diffrn_reflns_number 28131
_diffrn_reflns_theta_full 29.00
_diffrn_reflns_theta_max 29.00
_diffrn_reflns_theta_min 0.99
_exptl_absorpt_coefficient_mu 1.097
_exptl_absorpt_correction_T_max 0.766
_exptl_absorpt_correction_T_min 0.723
_exptl_absorpt_correction_type multi-scan
_exptl_absorpt_process_details 'APEX2 (Bruker, 2005)'
_exptl_crystal_colour colorless
_exptl_crystal_density_diffrn 1.623
_exptl_crystal_density_method 'not measured'
_exptl_crystal_description prism
_exptl_crystal_F_000 1344
_exptl_crystal_size_max 0.30
_exptl_crystal_size_mid 0.25
_exptl_crystal_size_min 0.25
_refine_diff_density_max 0.618
_refine_diff_density_min -0.539
_refine_diff_density_rms 0.072
_refine_ls_abs_structure_details 'Flack H D (1983), Acta Cryst. A39, 876-881'
_refine_ls_abs_structure_Flack 0.268(14)
_refine_ls_extinction_method none
_refine_ls_goodness_of_fit_ref 1.000
_refine_ls_hydrogen_treatment constr
_refine_ls_matrix_type full
_refine_ls_number_parameters 654
_refine_ls_number_reflns 14280
_refine_ls_number_restraints 1
_refine_ls_restrained_S_all 1.000
_refine_ls_R_factor_all 0.0321
_refine_ls_R_factor_gt 0.0270
_refine_ls_shift/su_max 0.002
_refine_ls_shift/su_mean 0.000
_refine_ls_structure_factor_coef Fsqd
_refine_ls_weighting_details 'calc w=1/[\s^2^(Fo^2^)+(0.0057P)^2^+0.0000P] where P=(Fo^2^+2Fc^2^)/3'
_refine_ls_weighting_scheme calc
_refine_ls_wR_factor_gt 0.0445
_refine_ls_wR_factor_ref 0.0457
_reflns_number_gt 12724
_reflns_number_total 14280
_reflns_threshold_expression I>2/s(I)
_cod_data_source_file C0DT01154A.TXT
_cod_data_source_block 9a
_cod_depositor_comments
;
The following automatic conversions were performed:
'_symmetry_cell_setting' value 'Monoclinic' changed to 'monoclinic'
according to '/home/saulius/struct/CIF-dictionaries/cif_core.dic'
dictionary named 'cif_core.dic' version 2.4.1 from 2010-06-29.

Automatic conversion script
Id: cif_fix_enum 1555 2011-01-17 13:19:09Z saulius 
;
_cod_original_sg_symbol_H-M 'P 21'
_cod_database_code 7014792

loop_
_symmetry_equiv_pos_as_xyz
'x, y, z'
'-x, y+1/2, -z'

loop_
_atom_site_label
_atom_site_type_symbol
_atom_site_fract_x
_atom_site_fract_y
_atom_site_fract_z
_atom_site_U_iso_or_equiv
_atom_site_adp_type
_atom_site_occupancy
_atom_site_symmetry_multiplicity
_atom_site_calc_flag
_atom_site_refinement_flags
_atom_site_disorder_assembly
_atom_site_disorder_group
Pd1 Pd 0.731566(16) 0.937699(19) 0.125669(10) 0.01162(5) Uani 1 1 d . . .
Cl1 Cl 0.87639(6) 1.03605(9) 0.20231(4) 0.01744(17) Uani 1 1 d . . .
P1 P 0.77613(6) 0.76586(9) 0.00615(4) 0.01269(17) Uani 1 1 d . . .
S1 S 0.82821(6) 0.94050(10) 0.05176(4) 0.01544(16) Uani 1 1 d . . .
S2 S 0.64688(6) 0.97414(9) 0.19973(4) 0.01639(19) Uani 1 1 d . . .
O1 O 0.65653(15) 0.7668(2) -0.02345(9) 0.0138(5) Uani 1 1 d . . .
N1 N 0.45212(19) 0.9154(3) 0.18230(12) 0.0168(6) Uani 1 1 d . . .
H1N H 0.3886 0.8991 0.1542 0.020 Uiso 1 1 d R . .
C1 C 0.5240(2) 0.8214(3) 0.10161(14) 0.0128(6) Uani 1 1 d . . .
C2 C 0.6058(2) 0.8358(3) 0.07364(14) 0.0117(6) Uani 1 1 d . . .
C3 C 0.5901(2) 0.7602(3) 0.01592(15) 0.0129(6) Uani 1 1 d . . .
C4 C 0.5086(2) 0.6721(3) -0.01019(14) 0.0155(7) Uani 1 1 d . . .
H4A H 0.5040 0.6222 -0.0492 0.019 Uiso 1 1 calc R . .
C5 C 0.4341(2) 0.6570(3) 0.02042(14) 0.0175(6) Uani 1 1 d . . .
H5A H 0.3787 0.5954 0.0036 0.021 Uiso 1 1 calc R . .
C6 C 0.4420(2) 0.7338(3) 0.07617(14) 0.0176(6) Uani 1 1 d . . .
H6A H 0.3906 0.7264 0.0973 0.021 Uiso 1 1 calc R . .
C7 C 0.8085(2) 0.6148(4) 0.05686(14) 0.0142(7) Uani 1 1 d . . .
C8 C 0.8708(2) 0.6235(3) 0.12064(14) 0.0154(7) Uani 1 1 d . . .
H8A H 0.8967 0.7109 0.1386 0.018 Uiso 1 1 calc R . .
C9 C 0.8947(2) 0.5045(4) 0.15780(16) 0.0208(8) Uani 1 1 d . . .
H9A H 0.9382 0.5097 0.2013 0.025 Uiso 1 1 calc R . .
C10 C 0.8555(3) 0.3771(4) 0.13194(17) 0.0232(8) Uani 1 1 d . . .
H10A H 0.8718 0.2956 0.1579 0.028 Uiso 1 1 calc R . .
C11 C 0.7929(2) 0.3682(3) 0.06865(16) 0.0238(8) Uani 1 1 d . . .
H11A H 0.7660 0.2808 0.0512 0.029 Uiso 1 1 calc R . .
C12 C 0.7695(2) 0.4862(3) 0.03070(15) 0.0201(7) Uani 1 1 d . . .
H12A H 0.7271 0.4802 -0.0131 0.024 Uiso 1 1 calc R . .
C13 C 0.8171(2) 0.7478(3) -0.06505(15) 0.0139(7) Uani 1 1 d . . .
C14 C 0.8928(2) 0.6533(3) -0.06730(15) 0.0156(7) Uani 1 1 d . . .
H14A H 0.9179 0.5888 -0.0328 0.019 Uiso 1 1 calc R . .
C15 C 0.9310(2) 0.6542(4) -0.12023(15) 0.0176(7) Uani 1 1 d . . .
H15A H 0.9827 0.5904 -0.1220 0.021 Uiso 1 1 calc R . .
C16 C 0.8939(2) 0.7480(3) -0.17043(15) 0.0208(7) Uani 1 1 d . . .
H16A H 0.9210 0.7492 -0.2063 0.025 Uiso 1 1 calc R . .
C17 C 0.8176(2) 0.8403(3) -0.16885(13) 0.0225(7) Uani 1 1 d . . .
H17A H 0.7917 0.9032 -0.2040 0.027 Uiso 1 1 calc R . .
C18 C 0.7790(2) 0.8412(3) -0.11621(14) 0.0198(6) Uani 1 1 d . . .
H18A H 0.7270 0.9048 -0.1149 0.024 Uiso 1 1 calc R . .
C19 C 0.5331(2) 0.9012(3) 0.16154(14) 0.0142(7) Uani 1 1 d . . .
C20 C 0.4441(2) 0.9850(3) 0.24007(15) 0.0168(7) Uani 1 1 d . . .
C21 C 0.5181(2) 0.9719(3) 0.29986(13) 0.0206(6) Uani 1 1 d . . .
H21A H 0.5786 0.9209 0.3035 0.025 Uiso 1 1 calc R . .
C22 C 0.5018(2) 1.0350(3) 0.35444(14) 0.0252(7) Uani 1 1 d . . .
H22A H 0.5524 1.0297 0.3955 0.030 Uiso 1 1 calc R . .
C23 C 0.4119(3) 1.1055(4) 0.34900(16) 0.0269(8) Uani 1 1 d . . .
H23A H 0.4004 1.1459 0.3866 0.032 Uiso 1 1 calc R . .
C24 C 0.3393(2) 1.1173(3) 0.28942(15) 0.0263(7) Uani 1 1 d . . .
H24A H 0.2784 1.1671 0.2858 0.032 Uiso 1 1 calc R . .
C25 C 0.3554(2) 1.0562(3) 0.23465(14) 0.0208(7) Uani 1 1 d . . .
H25A H 0.3053 1.0636 0.1935 0.025 Uiso 1 1 calc R . .
S1S S 0.20534(5) 0.72414(8) 0.14215(4) 0.02034(16) Uani 1 1 d . . .
O1S O 0.25135(17) 0.8490(3) 0.11895(10) 0.0215(5) Uani 1 1 d . . .
C1S C 0.0948(2) 0.6838(3) 0.07692(15) 0.0286(8) Uani 1 1 d . . .
H1SA H 0.1148 0.6527 0.0390 0.043 Uiso 1 1 calc R . .
H1SB H 0.0520 0.7668 0.0653 0.043 Uiso 1 1 calc R . .
H1SC H 0.0567 0.6097 0.0906 0.043 Uiso 1 1 calc R . .
C2S C 0.1443(2) 0.7865(3) 0.19909(15) 0.0244(8) Uani 1 1 d . . .
H2SA H 0.1954 0.8230 0.2377 0.037 Uiso 1 1 calc R . .
H2SB H 0.1073 0.7102 0.2121 0.037 Uiso 1 1 calc R . .
H2SC H 0.0967 0.8606 0.1789 0.037 Uiso 1 1 calc R . .
Pd1A Pd 0.273688(16) 0.596571(19) 0.380484(10) 0.01166(5) Uani 1 1 d . . .
Cl1A Cl 0.12609(6) 0.49689(9) 0.30530(4) 0.01685(17) Uani 1 1 d . . .
P1A P 0.22708(6) 0.77388(9) 0.49675(4) 0.01264(17) Uani 1 1 d . . .
S1A S 0.18122(6) 0.59176(10) 0.45743(4) 0.01728(17) Uani 1 1 d . . .
S2A S 0.35723(6) 0.55948(9) 0.30607(4) 0.0183(2) Uani 1 1 d . . .
O1A O 0.34680(15) 0.7838(2) 0.52500(10) 0.0161(5) Uani 1 1 d . . .
N1A N 0.55524(17) 0.5917(3) 0.32455(11) 0.0140(5) Uani 1 1 d . . .
H1NA H 0.6156 0.6267 0.3481 0.017 Uiso 1 1 d R . .
C1A C 0.4892(2) 0.6835(3) 0.41001(14) 0.0133(6) Uani 1 1 d . . .
C2A C 0.4027(2) 0.6906(3) 0.43342(14) 0.0129(7) Uani 1 1 d . . .
C3A C 0.4197(2) 0.7672(3) 0.49071(14) 0.0130(7) Uani 1 1 d . . .
C4A C 0.5087(2) 0.8337(3) 0.52220(13) 0.0157(7) Uani 1 1 d . . .
H4AA H 0.5135 0.8870 0.5603 0.019 Uiso 1 1 calc R . .
C5A C 0.5909(2) 0.8231(3) 0.49866(14) 0.0204(7) Uani 1 1 d . . .
H5AA H 0.6532 0.8675 0.5205 0.024 Uiso 1 1 calc R . .
C6A C 0.5810(2) 0.7462(3) 0.44235(14) 0.0180(7) Uani 1 1 d . . .
H6AA H 0.6374 0.7363 0.4258 0.022 Uiso 1 1 calc R . .
C7A C 0.1846(2) 0.9170(4) 0.44250(14) 0.0136(7) Uani 1 1 d . . .
C8A C 0.1408(2) 0.8971(4) 0.37597(15) 0.0198(8) Uani 1 1 d . . .
H8AA H 0.1321 0.8057 0.3584 0.024 Uiso 1 1 calc R . .
C9A C 0.1097(3) 1.0120(4) 0.33478(17) 0.0250(8) Uani 1 1 d . . .
H9AA H 0.0801 0.9989 0.2892 0.030 Uiso 1 1 calc R . .
C10A C 0.1220(3) 1.1434(4) 0.36052(17) 0.0259(8) Uani 1 1 d . . .
H10B H 0.1011 1.2214 0.3326 0.031 Uiso 1 1 calc R . .
C11A C 0.1648(2) 1.1632(4) 0.42665(17) 0.0284(8) Uani 1 1 d . . .
H11B H 0.1726 1.2547 0.4441 0.034 Uiso 1 1 calc R . .
C12A C 0.1963(2) 1.0502(3) 0.46783(16) 0.0221(8) Uani 1 1 d . . .
H12B H 0.2260 1.0643 0.5133 0.026 Uiso 1 1 calc R . .
C13A C 0.1916(2) 0.8043(3) 0.56903(14) 0.0139(7) Uani 1 1 d . . .
C14A C 0.0946(2) 0.8541(4) 0.56391(15) 0.0197(7) Uani 1 1 d . . .
H14B H 0.0498 0.8777 0.5224 0.024 Uiso 1 1 calc R . .
C15A C 0.0637(3) 0.8691(4) 0.61952(16) 0.0225(8) Uani 1 1 d . . .
H15B H -0.0015 0.9059 0.6163 0.027 Uiso 1 1 calc R . .
C16A C 0.1274(2) 0.8307(3) 0.67903(15) 0.0196(7) Uani 1 1 d . . .
H16B H 0.1048 0.8376 0.7167 0.024 Uiso 1 1 calc R . .
C17A C 0.2241(2) 0.7820(3) 0.68510(14) 0.0214(6) Uani 1 1 d . . .
H17B H 0.2685 0.7590 0.7268 0.026 Uiso 1 1 calc R . .
C18A C 0.2558(2) 0.7671(3) 0.62997(13) 0.0177(6) Uani 1 1 d . . .
H18B H 0.3215 0.7315 0.6337 0.021 Uiso 1 1 calc R . .
C19A C 0.4761(2) 0.6116(3) 0.34761(14) 0.0131(6) Uani 1 1 d . . .
C20A C 0.5563(2) 0.5237(4) 0.26527(14) 0.0148(7) Uani 1 1 d . . .
C21A C 0.5063(2) 0.3992(3) 0.24438(14) 0.0184(6) Uani 1 1 d . . .
H21B H 0.4666 0.3567 0.2685 0.022 Uiso 1 1 calc R . .
C22A C 0.5153(2) 0.3376(3) 0.18774(14) 0.0221(7) Uani 1 1 d . . .
H22B H 0.4796 0.2541 0.1723 0.026 Uiso 1 1 calc R . .
C23A C 0.5757(2) 0.3968(4) 0.15367(16) 0.0212(8) Uani 1 1 d . . .
H23B H 0.5821 0.3534 0.1153 0.025 Uiso 1 1 calc R . .
C24A C 0.6269(2) 0.5195(3) 0.17555(14) 0.0197(6) Uani 1 1 d . . .
H24B H 0.6683 0.5602 0.1521 0.024 Uiso 1 1 calc R . .
C25A C 0.61788(19) 0.5834(3) 0.23180(12) 0.0158(6) Uani 1 1 d . . .
H25B H 0.6536 0.6670 0.2471 0.019 Uiso 1 1 calc R . .
S1SA S 0.13989(5) 0.24931(8) 0.61917(4) 0.02126(16) Uani 1 1 d . . .
O1SA O 0.24906(18) 0.2162(3) 0.62850(12) 0.0394(8) Uani 1 1 d . . .
C1SA C 0.1317(2) 0.4337(3) 0.61986(15) 0.0336(8) Uani 1 1 d . . .
H1SD H 0.1462 0.4714 0.5811 0.050 Uiso 1 1 calc R . .
H1SE H 0.1813 0.4700 0.6592 0.050 Uiso 1 1 calc R . .
H1SF H 0.0632 0.4612 0.6197 0.050 Uiso 1 1 calc R . .
C2SA C 0.1182(2) 0.2152(3) 0.69548(16) 0.0241(8) Uani 1 1 d . . .
H2SD H 0.1353 0.1182 0.7079 0.036 Uiso 1 1 calc R . .
H2SE H 0.0466 0.2319 0.6918 0.036 Uiso 1 1 calc R . .
H2SF H 0.1608 0.2768 0.7288 0.036 Uiso 1 1 calc R . .

loop_
_atom_site_aniso_label
_atom_site_aniso_U_11
_atom_site_aniso_U_22
_atom_site_aniso_U_33
_atom_site_aniso_U_23
_atom_site_aniso_U_13
_atom_site_aniso_U_12
Pd1 0.01262(11) 0.01126(12) 0.01090(11) 0.00005(10) 0.00333(9) -0.00087(10)
Cl1 0.0175(4) 0.0191(4) 0.0147(4) -0.0015(3) 0.0031(3) -0.0055(3)
P1 0.0144(4) 0.0134(4) 0.0106(4) 0.0010(3) 0.0042(3) 0.0005(4)
S1 0.0182(4) 0.0145(4) 0.0151(4) -0.0020(4) 0.0074(3) -0.0039(4)
S2 0.0159(4) 0.0193(5) 0.0144(4) -0.0042(3) 0.0051(3) -0.0032(3)
O1 0.0157(11) 0.0171(11) 0.0090(10) 0.0009(9) 0.0043(9) 0.0008(10)
N1 0.0156(12) 0.0225(16) 0.0121(13) -0.0022(11) 0.0039(10) -0.0005(11)
C1 0.0144(14) 0.0118(15) 0.0117(15) 0.0015(11) 0.0031(12) 0.0027(12)
C2 0.0109(14) 0.0111(15) 0.0120(15) 0.0017(12) 0.0017(12) 0.0009(12)
C3 0.0097(14) 0.0132(16) 0.0152(16) 0.0018(13) 0.0029(12) 0.0027(13)
C4 0.0172(15) 0.0154(16) 0.0128(16) -0.0027(12) 0.0030(12) 0.0022(12)
C5 0.0147(14) 0.0181(15) 0.0181(16) -0.0038(12) 0.0021(12) -0.0042(12)
C6 0.0124(14) 0.0205(16) 0.0199(17) -0.0026(13) 0.0047(12) 0.0004(12)
C7 0.0160(15) 0.0151(18) 0.0141(16) 0.0043(14) 0.0087(13) 0.0025(14)
C8 0.0135(14) 0.0197(18) 0.0141(15) 0.0000(13) 0.0056(12) -0.0016(13)
C9 0.0186(17) 0.031(2) 0.0137(17) 0.0092(15) 0.0057(13) 0.0061(15)
C10 0.0273(19) 0.0216(18) 0.0240(19) 0.0089(14) 0.0126(15) 0.0055(15)
C11 0.0284(19) 0.0155(16) 0.0287(19) 0.0015(13) 0.0102(15) 0.0000(14)
C12 0.0217(17) 0.0201(16) 0.0174(17) -0.0004(13) 0.0043(13) -0.0007(14)
C13 0.0157(15) 0.0140(16) 0.0126(15) -0.0001(12) 0.0053(12) -0.0026(13)
C14 0.0171(16) 0.0181(16) 0.0105(16) 0.0015(12) 0.0022(12) 0.0012(13)
C15 0.0149(16) 0.0215(18) 0.0180(17) -0.0041(14) 0.0072(13) 0.0015(14)
C16 0.0210(16) 0.0283(19) 0.0163(16) -0.0027(14) 0.0105(13) -0.0055(14)
C17 0.0291(17) 0.0268(17) 0.0123(15) 0.0073(13) 0.0072(13) 0.0019(14)
C18 0.0211(16) 0.0194(15) 0.0212(17) 0.0033(13) 0.0097(13) 0.0052(13)
C19 0.0178(15) 0.0123(16) 0.0135(15) 0.0019(11) 0.0064(12) -0.0007(12)
C20 0.0180(16) 0.0166(16) 0.0188(17) -0.0038(13) 0.0098(13) -0.0067(13)
C21 0.0264(16) 0.0204(16) 0.0168(16) 0.0010(12) 0.0091(13) -0.0016(12)
C22 0.0353(18) 0.0262(16) 0.0135(16) -0.0027(13) 0.0063(14) -0.0079(15)
C23 0.0367(19) 0.0277(19) 0.0227(18) -0.0077(16) 0.0186(15) -0.0087(17)
C24 0.0262(16) 0.0298(18) 0.0286(19) -0.0084(15) 0.0170(14) -0.0036(14)
C25 0.0200(15) 0.0261(17) 0.0166(16) -0.0032(12) 0.0060(12) -0.0043(12)
S1S 0.0172(4) 0.0218(4) 0.0219(4) -0.0025(3) 0.0055(3) 0.0005(3)
O1S 0.0183(11) 0.0301(13) 0.0181(12) -0.0007(10) 0.0083(9) -0.0063(10)
C1S 0.0189(16) 0.041(2) 0.0259(19) -0.0098(15) 0.0070(14) -0.0066(14)
C2S 0.0325(19) 0.0238(18) 0.0224(18) 0.0038(14) 0.0164(15) -0.0017(15)
Pd1A 0.01167(11) 0.01362(12) 0.01025(11) -0.00100(10) 0.00408(9) 0.00051(10)
Cl1A 0.0148(4) 0.0224(4) 0.0140(4) -0.0026(3) 0.0051(3) -0.0039(3)
P1A 0.0136(4) 0.0149(4) 0.0101(4) -0.0013(3) 0.0046(3) 0.0010(4)
S1A 0.0231(4) 0.0154(4) 0.0169(4) -0.0024(4) 0.0112(3) -0.0023(4)
S2A 0.0125(4) 0.0293(6) 0.0136(4) -0.0059(3) 0.0043(3) -0.0007(4)
O1A 0.0136(11) 0.0250(13) 0.0102(11) -0.0034(10) 0.0044(9) 0.0041(10)
N1A 0.0108(11) 0.0168(13) 0.0150(12) -0.0048(11) 0.0046(10) -0.0033(11)
C1A 0.0182(15) 0.0095(14) 0.0127(15) -0.0002(11) 0.0052(12) 0.0007(12)
C2A 0.0152(15) 0.0118(16) 0.0114(15) 0.0039(12) 0.0033(12) 0.0023(13)
C3A 0.0152(15) 0.0142(17) 0.0112(15) 0.0026(13) 0.0063(12) 0.0034(13)
C4A 0.0196(15) 0.0153(15) 0.0115(15) -0.0035(12) 0.0037(13) -0.0002(13)
C5A 0.0183(15) 0.0239(17) 0.0189(17) -0.0055(13) 0.0053(13) -0.0085(13)
C6A 0.0143(14) 0.0235(17) 0.0175(16) -0.0004(13) 0.0068(12) -0.0010(13)
C7A 0.0120(15) 0.0157(19) 0.0143(16) 0.0022(14) 0.0055(12) 0.0020(14)
C8A 0.0226(17) 0.0210(18) 0.0172(17) -0.0011(13) 0.0082(14) 0.0066(14)
C9A 0.0296(19) 0.030(2) 0.0168(18) 0.0043(15) 0.0096(15) 0.0100(17)
C10A 0.0274(18) 0.026(2) 0.027(2) 0.0145(15) 0.0125(16) 0.0090(15)
C11A 0.034(2) 0.0158(16) 0.035(2) 0.0014(15) 0.0104(17) 0.0027(15)
C12A 0.0265(18) 0.0227(17) 0.0153(17) -0.0022(13) 0.0035(14) -0.0001(14)
C13A 0.0185(16) 0.0140(16) 0.0106(15) -0.0031(12) 0.0062(12) -0.0008(13)
C14A 0.0208(16) 0.0236(17) 0.0149(16) 0.0014(13) 0.0055(13) 0.0010(14)
C15A 0.0210(18) 0.026(2) 0.0238(19) -0.0010(16) 0.0123(15) 0.0013(16)
C16A 0.0272(17) 0.0221(17) 0.0135(16) -0.0031(13) 0.0122(14) -0.0033(14)
C17A 0.0306(17) 0.0216(16) 0.0111(15) 0.0035(12) 0.0048(13) 0.0001(14)
C18A 0.0183(14) 0.0186(15) 0.0173(16) 0.0000(12) 0.0069(12) 0.0029(12)
C19A 0.0129(14) 0.0117(15) 0.0137(15) 0.0038(12) 0.0025(11) 0.0007(12)
C20A 0.0144(15) 0.0188(16) 0.0119(15) -0.0007(12) 0.0049(12) 0.0028(13)
C21A 0.0179(14) 0.0171(14) 0.0230(17) -0.0017(12) 0.0101(13) 0.0002(11)
C22A 0.0202(15) 0.0197(15) 0.0278(18) -0.0076(13) 0.0094(13) -0.0017(12)
C23A 0.0215(16) 0.0259(19) 0.0175(17) -0.0063(13) 0.0076(14) 0.0053(14)
C24A 0.0216(15) 0.0246(16) 0.0169(16) 0.0062(13) 0.0121(13) 0.0040(13)
C25A 0.0154(13) 0.0154(14) 0.0157(14) -0.0003(12) 0.0033(11) 0.0002(12)
S1SA 0.0197(4) 0.0263(4) 0.0189(4) -0.0008(3) 0.0074(3) 0.0043(3)
O1SA 0.0265(13) 0.066(2) 0.0326(15) 0.0220(14) 0.0199(12) 0.0254(14)
C1SA 0.047(2) 0.0255(16) 0.0338(19) 0.0081(17) 0.0213(17) 0.0026(18)
C2SA 0.0260(17) 0.0225(18) 0.0304(19) 0.0039(14) 0.0186(15) 0.0007(15)

loop_
_atom_type_symbol
_atom_type_description
_atom_type_scat_dispersion_real
_atom_type_scat_dispersion_imag
_atom_type_scat_source
C C 0.0033 0.0016 'International Tables Vol C Tables 4.2.6.8 and 6.1.1.4'
H H 0.0000 0.0000 'International Tables Vol C Tables 4.2.6.8 and 6.1.1.4'
N N 0.0061 0.0033 'International Tables Vol C Tables 4.2.6.8 and 6.1.1.4'
O O 0.0106 0.0060 'International Tables Vol C Tables 4.2.6.8 and 6.1.1.4'
S S 0.1246 0.1234 'International Tables Vol C Tables 4.2.6.8 and 6.1.1.4'
Cl Cl 0.1484 0.1585 'International Tables Vol C Tables 4.2.6.8 and 6.1.1.4'
Pd Pd -0.9988 1.0072 'International Tables Vol C Tables 4.2.6.8 and 6.1.1.4'
P P 0.1023 0.0942 'International Tables Vol C Tables 4.2.6.8 and 6.1.1.4'

loop_
_geom_angle_atom_site_label_1
_geom_angle_atom_site_label_2
_geom_angle_atom_site_label_3
_geom_angle
_geom_angle_site_symmetry_1
_geom_angle_site_symmetry_3
_geom_angle_publ_flag
C2 Pd1 S2 85.78(9) . . ?
C2 Pd1 S1 101.42(8) . . ?
S2 Pd1 S1 170.02(3) . . ?
C2 Pd1 Cl1 170.26(9) . . ?
S2 Pd1 Cl1 87.42(3) . . ?
S1 Pd1 Cl1 86.22(3) . . ?
O1 P1 C13 102.26(13) . . ?
O1 P1 C7 106.99(13) . . ?
C13 P1 C7 110.81(15) . . ?
O1 P1 S1 112.24(10) . . ?
C13 P1 S1 110.28(11) . . ?
C7 P1 S1 113.65(11) . . ?
P1 S1 Pd1 97.40(4) . . ?
C19 S2 Pd1 101.10(11) . . ?
C3 O1 P1 122.70(18) . . ?
C19 N1 C20 128.5(3) . . ?
C19 N1 H1N 119.8 . . ?
C20 N1 H1N 110.1 . . ?
C6 C1 C2 123.1(3) . . ?
C6 C1 C19 120.7(3) . . ?
C2 C1 C19 116.2(3) . . ?
C3 C2 C1 112.6(3) . . ?
C3 C2 Pd1 128.8(2) . . ?
C1 C2 Pd1 118.0(2) . . ?
C4 C3 C2 124.9(3) . . ?
C4 C3 O1 112.1(3) . . ?
C2 C3 O1 123.0(3) . . ?
C5 C4 C3 120.0(3) . . ?
C5 C4 H4A 120.0 . . ?
C3 C4 H4A 120.0 . . ?
C4 C5 C6 118.4(3) . . ?
C4 C5 H5A 120.8 . . ?
C6 C5 H5A 120.8 . . ?
C5 C6 C1 120.8(3) . . ?
C5 C6 H6A 119.6 . . ?
C1 C6 H6A 119.6 . . ?
C8 C7 C12 120.1(3) . . ?
C8 C7 P1 121.4(3) . . ?
C12 C7 P1 118.5(2) . . ?
C9 C8 C7 119.6(3) . . ?
C9 C8 H8A 120.2 . . ?
C7 C8 H8A 120.2 . . ?
C8 C9 C10 120.3(3) . . ?
C8 C9 H9A 119.9 . . ?
C10 C9 H9A 119.9 . . ?
C11 C10 C9 120.3(3) . . ?
C11 C10 H10A 119.8 . . ?
C9 C10 H10A 119.8 . . ?
C12 C11 C10 119.9(3) . . ?
C12 C11 H11A 120.0 . . ?
C10 C11 H11A 120.0 . . ?
C11 C12 C7 119.8(3) . . ?
C11 C12 H12A 120.1 . . ?
C7 C12 H12A 120.1 . . ?
C18 C13 C14 120.3(3) . . ?
C18 C13 P1 118.0(2) . . ?
C14 C13 P1 121.4(2) . . ?
C15 C14 C13 119.5(3) . . ?
C15 C14 H14A 120.2 . . ?
C13 C14 H14A 120.2 . . ?
C16 C15 C14 120.0(3) . . ?
C16 C15 H15A 120.0 . . ?
C14 C15 H15A 120.0 . . ?
C15 C16 C17 120.6(3) . . ?
C15 C16 H16A 119.7 . . ?
C17 C16 H16A 119.7 . . ?
C18 C17 C16 120.1(3) . . ?
C18 C17 H17A 120.0 . . ?
C16 C17 H17A 120.0 . . ?
C17 C18 C13 119.5(3) . . ?
C17 C18 H18A 120.2 . . ?
C13 C18 H18A 120.2 . . ?
N1 C19 C1 118.9(3) . . ?
N1 C19 S2 123.2(2) . . ?
C1 C19 S2 117.9(2) . . ?
C25 C20 C21 121.1(3) . . ?
C25 C20 N1 116.7(3) . . ?
C21 C20 N1 122.0(3) . . ?
C20 C21 C22 118.6(3) . . ?
C20 C21 H21A 120.7 . . ?
C22 C21 H21A 120.7 . . ?
C23 C22 C21 120.2(3) . . ?
C23 C22 H22A 119.9 . . ?
C21 C22 H22A 119.9 . . ?
C24 C23 C22 120.4(3) . . ?
C24 C23 H23A 119.8 . . ?
C22 C23 H23A 119.8 . . ?
C23 C24 C25 119.8(3) . . ?
C23 C24 H24A 120.1 . . ?
C25 C24 H24A 120.1 . . ?
C20 C25 C24 119.9(3) . . ?
C20 C25 H25A 120.0 . . ?
C24 C25 H25A 120.0 . . ?
O1S S1S C2S 106.72(15) . . ?
O1S S1S C1S 105.07(14) . . ?
C2S S1S C1S 98.28(15) . . ?
S1S C1S H1SA 109.5 . . ?
S1S C1S H1SB 109.5 . . ?
H1SA C1S H1SB 109.5 . . ?
S1S C1S H1SC 109.5 . . ?
H1SA C1S H1SC 109.5 . . ?
H1SB C1S H1SC 109.5 . . ?
S1S C2S H2SA 109.5 . . ?
S1S C2S H2SB 109.5 . . ?
H2SA C2S H2SB 109.5 . . ?
S1S C2S H2SC 109.5 . . ?
H2SA C2S H2SC 109.5 . . ?
H2SB C2S H2SC 109.5 . . ?
C2A Pd1A S2A 85.41(9) . . ?
C2A Pd1A S1A 100.54(9) . . ?
S2A Pd1A S1A 169.68(4) . . ?
C2A Pd1A Cl1A 172.40(9) . . ?
S2A Pd1A Cl1A 88.28(3) . . ?
S1A Pd1A Cl1A 86.33(3) . . ?
O1A P1A C13A 100.33(13) . . ?
O1A P1A C7A 107.92(14) . . ?
C13A P1A C7A 108.58(15) . . ?
O1A P1A S1A 112.63(10) . . ?
C13A P1A S1A 112.54(11) . . ?
C7A P1A S1A 113.91(11) . . ?
P1A S1A Pd1A 96.34(4) . . ?
C19A S2A Pd1A 101.40(11) . . ?
C3A O1A P1A 127.74(19) . . ?
C19A N1A C20A 128.0(3) . . ?
C19A N1A H1NA 117.3 . . ?
C20A N1A H1NA 114.7 . . ?
C6A C1A C2A 122.5(3) . . ?
C6A C1A C19A 120.5(3) . . ?
C2A C1A C19A 116.9(3) . . ?
C3A C2A C1A 113.3(3) . . ?
C3A C2A Pd1A 128.6(2) . . ?
C1A C2A Pd1A 118.0(2) . . ?
C4A C3A C2A 125.1(3) . . ?
C4A C3A O1A 111.1(3) . . ?
C2A C3A O1A 123.8(3) . . ?
C3A C4A C5A 120.0(3) . . ?
C3A C4A H4AA 120.0 . . ?
C5A C4A H4AA 120.0 . . ?
C4A C5A C6A 118.6(3) . . ?
C4A C5A H5AA 120.7 . . ?
C6A C5A H5AA 120.7 . . ?
C5A C6A C1A 120.5(3) . . ?
C5A C6A H6AA 119.8 . . ?
C1A C6A H6AA 119.8 . . ?
C12A C7A C8A 119.8(3) . . ?
C12A C7A P1A 118.7(2) . . ?
C8A C7A P1A 121.5(3) . . ?
C7A C8A C9A 119.9(3) . . ?
C7A C8A H8AA 120.1 . . ?
C9A C8A H8AA 120.1 . . ?
C10A C9A C8A 119.7(3) . . ?
C10A C9A H9AA 120.2 . . ?
C8A C9A H9AA 120.2 . . ?
C9A C10A C11A 120.4(3) . . ?
C9A C10A H10B 119.8 . . ?
C11A C10A H10B 119.8 . . ?
C10A C11A C12A 120.4(3) . . ?
C10A C11A H11B 119.8 . . ?
C12A C11A H11B 119.8 . . ?
C7A C12A C11A 119.8(3) . . ?
C7A C12A H12B 120.1 . . ?
C11A C12A H12B 120.1 . . ?
C18A C13A C14A 119.5(3) . . ?
C18A C13A P1A 120.9(2) . . ?
C14A C13A P1A 119.4(2) . . ?
C15A C14A C13A 119.9(3) . . ?
C15A C14A H14B 120.0 . . ?
C13A C14A H14B 120.0 . . ?
C16A C15A C14A 119.9(3) . . ?
C16A C15A H15B 120.1 . . ?
C14A C15A H15B 120.1 . . ?
C15A C16A C17A 121.0(3) . . ?
C15A C16A H16B 119.5 . . ?
C17A C16A H16B 119.5 . . ?
C16A C17A C18A 119.5(3) . . ?
C16A C17A H17B 120.2 . . ?
C18A C17A H17B 120.2 . . ?
C17A C18A C13A 120.1(3) . . ?
C17A C18A H18B 119.9 . . ?
C13A C18A H18B 119.9 . . ?
N1A C19A C1A 120.6(3) . . ?
N1A C19A S2A 122.1(2) . . ?
C1A C19A S2A 117.3(2) . . ?
C25A C20A C21A 120.8(3) . . ?
C25A C20A N1A 115.9(3) . . ?
C21A C20A N1A 123.1(3) . . ?
C22A C21A C20A 119.1(3) . . ?
C22A C21A H21B 120.5 . . ?
C20A C21A H21B 120.5 . . ?
C23A C22A C21A 120.6(3) . . ?
C23A C22A H22B 119.7 . . ?
C21A C22A H22B 119.7 . . ?
C22A C23A C24A 119.9(3) . . ?
C22A C23A H23B 120.1 . . ?
C24A C23A H23B 120.1 . . ?
C23A C24A C25A 120.3(3) . . ?
C23A C24A H24B 119.9 . . ?
C25A C24A H24B 119.9 . . ?
C20A C25A C24A 119.3(3) . . ?
C20A C25A H25B 120.3 . . ?
C24A C25A H25B 120.3 . . ?
O1SA S1SA C1SA 105.97(17) . . ?
O1SA S1SA C2SA 105.86(14) . . ?
C1SA S1SA C2SA 98.52(15) . . ?
S1SA C1SA H1SD 109.5 . . ?
S1SA C1SA H1SE 109.5 . . ?
H1SD C1SA H1SE 109.5 . . ?
S1SA C1SA H1SF 109.5 . . ?
H1SD C1SA H1SF 109.5 . . ?
H1SE C1SA H1SF 109.5 . . ?
S1SA C2SA H2SD 109.5 . . ?
S1SA C2SA H2SE 109.5 . . ?
H2SD C2SA H2SE 109.5 . . ?
S1SA C2SA H2SF 109.5 . . ?
H2SD C2SA H2SF 109.5 . . ?
H2SE C2SA H2SF 109.5 . . ?

loop_
_geom_bond_atom_site_label_1
_geom_bond_atom_site_label_2
_geom_bond_distance
_geom_bond_site_symmetry_2
_geom_bond_publ_flag
Pd1 C2 2.018(3) . ?
Pd1 S2 2.2584(8) . ?
Pd1 S1 2.3519(8) . ?
Pd1 Cl1 2.3773(8) . ?
P1 O1 1.583(2) . ?
P1 C13 1.786(3) . ?
P1 C7 1.791(3) . ?
P1 S1 1.9703(13) . ?
S2 C19 1.693(3) . ?
O1 C3 1.419(3) . ?
N1 C19 1.326(4) . ?
N1 C20 1.441(4) . ?
N1 H1N 0.9194 . ?
C1 C6 1.387(4) . ?
C1 C2 1.431(4) . ?
C1 C19 1.470(4) . ?
C2 C3 1.396(4) . ?
C3 C4 1.387(4) . ?
C4 C5 1.379(4) . ?
C4 H4A 0.9500 . ?
C5 C6 1.382(4) . ?
C5 H5A 0.9500 . ?
C6 H6A 0.9500 . ?
C7 C8 1.387(4) . ?
C7 C12 1.399(4) . ?
C8 C9 1.379(4) . ?
C8 H8A 0.9500 . ?
C9 C10 1.388(5) . ?
C9 H9A 0.9500 . ?
C10 C11 1.380(4) . ?
C10 H10A 0.9500 . ?
C11 C12 1.379(4) . ?
C11 H11A 0.9500 . ?
C12 H12A 0.9500 . ?
C13 C18 1.395(4) . ?
C13 C14 1.396(4) . ?
C14 C15 1.385(4) . ?
C14 H14A 0.9500 . ?
C15 C16 1.382(4) . ?
C15 H15A 0.9500 . ?
C16 C17 1.385(4) . ?
C16 H16A 0.9500 . ?
C17 C18 1.382(4) . ?
C17 H17A 0.9500 . ?
C18 H18A 0.9500 . ?
C20 C25 1.376(4) . ?
C20 C21 1.390(4) . ?
C21 C22 1.394(4) . ?
C21 H21A 0.9500 . ?
C22 C23 1.387(4) . ?
C22 H22A 0.9500 . ?
C23 C24 1.376(4) . ?
C23 H23A 0.9500 . ?
C24 C25 1.388(4) . ?
C24 H24A 0.9500 . ?
C25 H25A 0.9500 . ?
S1S O1S 1.509(2) . ?
S1S C2S 1.779(3) . ?
S1S C1S 1.782(3) . ?
C1S H1SA 0.9800 . ?
C1S H1SB 0.9800 . ?
C1S H1SC 0.9800 . ?
C2S H2SA 0.9800 . ?
C2S H2SB 0.9800 . ?
C2S H2SC 0.9800 . ?
Pd1A C2A 2.020(3) . ?
Pd1A S2A 2.2545(8) . ?
Pd1A S1A 2.3641(8) . ?
Pd1A Cl1A 2.3934(8) . ?
P1A O1A 1.585(2) . ?
P1A C13A 1.781(3) . ?
P1A C7A 1.787(3) . ?
P1A S1A 1.9664(13) . ?
S2A C19A 1.695(3) . ?
O1A C3A 1.418(3) . ?
N1A C19A 1.338(3) . ?
N1A C20A 1.434(4) . ?
N1A H1NA 0.9014 . ?
C1A C6A 1.390(4) . ?
C1A C2A 1.425(4) . ?
C1A C19A 1.470(4) . ?
C2A C3A 1.392(4) . ?
C3A C4A 1.373(4) . ?
C4A C5A 1.374(4) . ?
C4A H4AA 0.9500 . ?
C5A C6A 1.388(4) . ?
C5A H5AA 0.9500 . ?
C6A H6AA 0.9500 . ?
C7A C12A 1.382(4) . ?
C7A C8A 1.389(4) . ?
C8A C9A 1.401(5) . ?
C8A H8AA 0.9500 . ?
C9A C10A 1.370(5) . ?
C9A H9AA 0.9500 . ?
C10A C11A 1.379(5) . ?
C10A H10B 0.9500 . ?
C11A C12A 1.387(4) . ?
C11A H11B 0.9500 . ?
C12A H12B 0.9500 . ?
C13A C18A 1.392(4) . ?
C13A C14A 1.394(4) . ?
C14A C15A 1.387(4) . ?
C14A H14B 0.9500 . ?
C15A C16A 1.370(4) . ?
C15A H15B 0.9500 . ?
C16A C17A 1.383(4) . ?
C16A H16B 0.9500 . ?
C17A C18A 1.383(4) . ?
C17A H17B 0.9500 . ?
C18A H18B 0.9500 . ?
C20A C25A 1.387(4) . ?
C20A C21A 1.389(4) . ?
C21A C22A 1.389(4) . ?
C21A H21B 0.9500 . ?
C22A C23A 1.382(4) . ?
C22A H22B 0.9500 . ?
C23A C24A 1.384(4) . ?
C23A H23B 0.9500 . ?
C24A C25A 1.391(4) . ?
C24A H24B 0.9500 . ?
C25A H25B 0.9500 . ?
S1SA O1SA 1.493(2) . ?
S1SA C1SA 1.778(3) . ?
S1SA C2SA 1.778(3) . ?
C1SA H1SD 0.9800 . ?
C1SA H1SE 0.9800 . ?
C1SA H1SF 0.9800 . ?
C2SA H2SD 0.9800 . ?
C2SA H2SE 0.9800 . ?
C2SA H2SF 0.9800 . ?

loop_
_geom_hbond_atom_site_label_D
_geom_hbond_atom_site_label_H
_geom_hbond_atom_site_label_A
_geom_hbond_site_symmetry_A
_geom_hbond_distance_DH
_geom_hbond_distance_HA
_geom_hbond_distance_DA
_geom_hbond_angle_DHA
_geom_hbond_publ_flag
N1 H1N O1S 1_555 0.92 1.88 2.775(4) 163 ?
N1A H1NA O1SA 2_656 0.90 1.98 2.851(4) 162 ?

loop_
_geom_torsion_atom_site_label_1
_geom_torsion_atom_site_label_2
_geom_torsion_atom_site_label_3
_geom_torsion_atom_site_label_4
_geom_torsion
_geom_torsion_site_symmetry_1
_geom_torsion_site_symmetry_2
_geom_torsion_site_symmetry_3
_geom_torsion_site_symmetry_4
_geom_torsion_publ_flag
O1 P1 S1 Pd1 56.36(9) . . . . ?
C13 P1 S1 Pd1 169.67(11) . . . . ?
C7 P1 S1 Pd1 -65.22(11) . . . . ?
C2 Pd1 S1 P1 -29.92(10) . . . . ?
Cl1 Pd1 S1 P1 143.98(4) . . . . ?
C2 Pd1 S2 C19 -3.03(14) . . . . ?
Cl1 Pd1 S2 C19 -176.06(11) . . . . ?
C13 P1 O1 C3 171.1(2) . . . . ?
C7 P1 O1 C3 54.6(3) . . . . ?
S1 P1 O1 C3 -70.8(2) . . . . ?
C6 C1 C2 C3 4.3(4) . . . . ?
C19 C1 C2 C3 -178.2(3) . . . . ?
C6 C1 C2 Pd1 -168.4(2) . . . . ?
C19 C1 C2 Pd1 9.1(4) . . . . ?
S2 Pd1 C2 C3 -174.1(3) . . . . ?
S1 Pd1 C2 C3 12.8(3) . . . . ?
S2 Pd1 C2 C1 -2.8(2) . . . . ?
S1 Pd1 C2 C1 -175.9(2) . . . . ?
C1 C2 C3 C4 -4.4(5) . . . . ?
Pd1 C2 C3 C4 167.3(2) . . . . ?
C1 C2 C3 O1 174.8(3) . . . . ?
Pd1 C2 C3 O1 -13.5(5) . . . . ?
P1 O1 C3 C4 -138.0(2) . . . . ?
P1 O1 C3 C2 42.7(4) . . . . ?
C2 C3 C4 C5 1.7(5) . . . . ?
O1 C3 C4 C5 -177.6(3) . . . . ?
C3 C4 C5 C6 1.5(4) . . . . ?
C4 C5 C6 C1 -1.5(4) . . . . ?
C2 C1 C6 C5 -1.6(5) . . . . ?
C19 C1 C6 C5 -179.0(3) . . . . ?
O1 P1 C7 C8 -128.8(3) . . . . ?
C13 P1 C7 C8 120.4(3) . . . . ?
S1 P1 C7 C8 -4.4(3) . . . . ?
O1 P1 C7 C12 51.2(3) . . . . ?
C13 P1 C7 C12 -59.5(3) . . . . ?
S1 P1 C7 C12 175.7(2) . . . . ?
C12 C7 C8 C9 0.6(5) . . . . ?
P1 C7 C8 C9 -179.3(2) . . . . ?
C7 C8 C9 C10 -1.0(5) . . . . ?
C8 C9 C10 C11 0.6(5) . . . . ?
C9 C10 C11 C12 0.3(5) . . . . ?
C10 C11 C12 C7 -0.7(5) . . . . ?
C8 C7 C12 C11 0.3(5) . . . . ?
P1 C7 C12 C11 -179.8(2) . . . . ?
O1 P1 C13 C18 52.5(3) . . . . ?
C7 P1 C13 C18 166.3(2) . . . . ?
S1 P1 C13 C18 -67.0(3) . . . . ?
O1 P1 C13 C14 -134.1(3) . . . . ?
C7 P1 C13 C14 -20.4(3) . . . . ?
S1 P1 C13 C14 106.3(3) . . . . ?
C18 C13 C14 C15 1.0(5) . . . . ?
P1 C13 C14 C15 -172.2(2) . . . . ?
C13 C14 C15 C16 -0.2(5) . . . . ?
C14 C15 C16 C17 -0.9(5) . . . . ?
C15 C16 C17 C18 1.2(5) . . . . ?
C16 C17 C18 C13 -0.4(5) . . . . ?
C14 C13 C18 C17 -0.7(5) . . . . ?
P1 C13 C18 C17 172.8(2) . . . . ?
C20 N1 C19 C1 178.1(3) . . . . ?
C20 N1 C19 S2 -3.5(5) . . . . ?
C6 C1 C19 N1 -16.2(4) . . . . ?
C2 C1 C19 N1 166.3(3) . . . . ?
C6 C1 C19 S2 165.3(2) . . . . ?
C2 C1 C19 S2 -12.2(4) . . . . ?
Pd1 S2 C19 N1 -169.6(3) . . . . ?
Pd1 S2 C19 C1 8.8(2) . . . . ?
C19 N1 C20 C25 143.0(3) . . . . ?
C19 N1 C20 C21 -42.2(5) . . . . ?
C25 C20 C21 C22 -1.3(4) . . . . ?
N1 C20 C21 C22 -175.8(3) . . . . ?
C20 C21 C22 C23 2.0(4) . . . . ?
C21 C22 C23 C24 -1.9(5) . . . . ?
C22 C23 C24 C25 1.1(5) . . . . ?
C21 C20 C25 C24 0.6(5) . . . . ?
N1 C20 C25 C24 175.4(3) . . . . ?
C23 C24 C25 C20 -0.4(5) . . . . ?
O1A P1A S1A Pd1A -57.58(10) . . . . ?
C13A P1A S1A Pd1A -170.12(11) . . . . ?
C7A P1A S1A Pd1A 65.74(11) . . . . ?
C2A Pd1A S1A P1A 37.14(10) . . . . ?
S2A Pd1A S1A P1A 161.71(16) . . . . ?
Cl1A Pd1A S1A P1A -139.59(4) . . . . ?
C2A Pd1A S2A C19A 8.13(15) . . . . ?
S1A Pd1A S2A C19A -117.6(2) . . . . ?
Cl1A Pd1A S2A C19A -176.11(12) . . . . ?
C13A P1A O1A C3A 179.3(3) . . . . ?
C7A P1A O1A C3A -67.1(3) . . . . ?
S1A P1A O1A C3A 59.5(3) . . . . ?
C6A C1A C2A C3A 0.8(4) . . . . ?
C19A C1A C2A C3A -176.5(3) . . . . ?
C6A C1A C2A Pd1A 179.2(2) . . . . ?
C19A C1A C2A Pd1A 1.9(4) . . . . ?
S2A Pd1A C2A C3A 171.6(3) . . . . ?
S1A Pd1A C2A C3A -16.9(3) . . . . ?
S2A Pd1A C2A C1A -6.5(2) . . . . ?
S1A Pd1A C2A C1A 165.0(2) . . . . ?
C1A C2A C3A C4A 1.5(5) . . . . ?
Pd1A C2A C3A C4A -176.7(2) . . . . ?
C1A C2A C3A O1A -177.0(3) . . . . ?
Pd1A C2A C3A O1A 4.8(5) . . . . ?
P1A O1A C3A C4A 156.3(2) . . . . ?
P1A O1A C3A C2A -25.0(4) . . . . ?
C2A C3A C4A C5A -2.5(5) . . . . ?
O1A C3A C4A C5A 176.2(3) . . . . ?
C3A C4A C5A C6A 1.0(5) . . . . ?
C4A C5A C6A C1A 1.1(5) . . . . ?
C2A C1A C6A C5A -2.1(5) . . . . ?
C19A C1A C6A C5A 175.1(3) . . . . ?
O1A P1A C7A C12A -65.8(3) . . . . ?
C13A P1A C7A C12A 42.1(3) . . . . ?
S1A P1A C7A C12A 168.4(2) . . . . ?
O1A P1A C7A C8A 113.9(3) . . . . ?
C13A P1A C7A C8A -138.2(3) . . . . ?
S1A P1A C7A C8A -12.0(3) . . . . ?
C12A C7A C8A C9A 0.5(5) . . . . ?
P1A C7A C8A C9A -179.1(2) . . . . ?
C7A C8A C9A C10A -0.3(5) . . . . ?
C8A C9A C10A C11A -0.1(5) . . . . ?
C9A C10A C11A C12A 0.4(5) . . . . ?
C8A C7A C12A C11A -0.2(5) . . . . ?
P1A C7A C12A C11A 179.4(2) . . . . ?
C10A C11A C12A C7A -0.3(5) . . . . ?
O1A P1A C13A C18A -29.0(3) . . . . ?
C7A P1A C13A C18A -142.1(3) . . . . ?
S1A P1A C13A C18A 90.9(3) . . . . ?
O1A P1A C13A C14A 156.9(3) . . . . ?
C7A P1A C13A C14A 43.8(3) . . . . ?
S1A P1A C13A C14A -83.2(3) . . . . ?
C18A C13A C14A C15A 1.4(5) . . . . ?
P1A C13A C14A C15A 175.6(3) . . . . ?
C13A C14A C15A C16A -2.1(5) . . . . ?
C14A C15A C16A C17A 2.6(5) . . . . ?
C15A C16A C17A C18A -2.3(5) . . . . ?
C16A C17A C18A C13A 1.6(4) . . . . ?
C14A C13A C18A C17A -1.2(5) . . . . ?
P1A C13A C18A C17A -175.3(2) . . . . ?
C20A N1A C19A C1A 179.7(3) . . . . ?
C20A N1A C19A S2A -1.9(5) . . . . ?
C6A C1A C19A N1A 7.5(5) . . . . ?
C2A C1A C19A N1A -175.2(3) . . . . ?
C6A C1A C19A S2A -171.0(2) . . . . ?
C2A C1A C19A S2A 6.3(4) . . . . ?
Pd1A S2A C19A N1A 171.6(3) . . . . ?
Pd1A S2A C19A C1A -9.9(3) . . . . ?
C19A N1A C20A C25A 141.3(3) . . . . ?
C19A N1A C20A C21A -44.0(5) . . . . ?
C25A C20A C21A C22A -2.7(4) . . . . ?
N1A C20A C21A C22A -177.2(3) . . . . ?
C20A C21A C22A C23A 2.1(4) . . . . ?
C21A C22A C23A C24A -0.8(5) . . . . ?
C22A C23A C24A C25A 0.1(4) . . . . ?
C21A C20A C25A C24A 2.0(4) . . . . ?
N1A C20A C25A C24A 176.9(3) . . . . ?
C23A C24A C25A C20A -0.7(4) . . . . ?
